data_2104474
loop_
_publ_author_name
'Tsirelson, Vladimir G.'
'Shishkina, Anastasia V.'
'Stash, Adam I.'
'Parsons, Simon'

_publ_section_title
;
 The experimental and theoretical QTAIMC study of the atomic and
 molecular interactions in dinitrogen tetroxide
;
_journal_coeditor_code SO5026
_journal_issue 5
_journal_name_full 'Acta Crystallographica Section B'
_journal_page_first 647
_journal_page_last 658
_journal_paper_doi 10.1107/S0108768109028821
_journal_volume 65
_journal_year 2009
_space_group_IT_number 204
_symmetry_cell_setting cubic
_symmetry_space_group_name_Hall '-I 2 2 3'
_symmetry_space_group_name_H-M 'I m -3'
_cell_angle_alpha 90
_cell_angle_beta 90
_cell_angle_gamma 90
_cell_formula_units_Z 6
_cell_length_a 7.75290(10)
_cell_length_b 7.75290(10)
_cell_length_c 7.75290(10)
_computing_structure_refinement
;
Protas, J. (1997). MOLDOS97/MOLLY IBM PC-DOS
;
_refine_ls_goodness_of_fit_ref 1.443
_refine_ls_matrix_type full
_refine_ls_number_parameters 14
_refine_ls_number_reflns 469
_refine_ls_number_restraints 0
_refine_ls_R_factor_gt 0.015
_refine_ls_structure_factor_coef F
_refine_ls_weighting_details
;
    calc w2 = q/[s^2^(Fo^2^) + (0.05 P)^2^ + 0.50 P + 0.00 + 0.00 sin(th)]
     where P = (0.3333 Fo^2^ + 0.6667 Fc^2^)
           q = 4.5
;
_refine_ls_weighting_scheme calc
_refine_ls_wR_factor_ref 0.023
_cod_data_source_file so5026.cif
_cod_data_source_block Imult
_cod_depositor_comments
;
 Adding cell constants, Z number and symmetry operators from COD entry
 2104473 since these entries seem to describe the same experimental data
 but with different refinement methods applied.

 Antanas Vaitkus, 2016-02-04
;
_cod_database_code 2104474

loop_
_symmetry_equiv_pos_as_xyz
x,y,z
-x,-y,-z
x+1/2,y+1/2,z+1/2
-x+1/2,-y+1/2,-z+1/2
y,z,x
-y,-z,-x
y+1/2,z+1/2,x+1/2
-y+1/2,-z+1/2,-x+1/2
z,x,y
-z,-x,-y
z+1/2,x+1/2,y+1/2
-z+1/2,-x+1/2,-y+1/2
x,y,-z
-x,-y,z
x+1/2,y+1/2,-z+1/2
-x+1/2,-y+1/2,z+1/2
y,z,-x
-y,-z,x
y+1/2,z+1/2,-x+1/2
-y+1/2,-z+1/2,x+1/2
z,x,-y
-z,-x,y
z+1/2,x+1/2,-y+1/2
-z+1/2,-x+1/2,y+1/2
y,-z,-x
-y,z,x
y+1/2,-z+1/2,-x+1/2
-y+1/2,z+1/2,x+1/2
z,-x,-y
-z,x,y
z+1/2,-x+1/2,-y+1/2
-z+1/2,x+1/2,y+1/2
-z,x,-y
z,-x,y
-z+1/2,x+1/2,-y+1/2
z+1/2,-x+1/2,y+1/2
-x,y,-z
x,-y,z
-x+1/2,y+1/2,-z+1/2
x+1/2,-y+1/2,z+1/2
-y,z,-x
y,-z,x
-y+1/2,z+1/2,-x+1/2
y+1/2,-z+1/2,x+1/2
x,-y,-z
-x,y,z
x+1/2,-y+1/2,-z+1/2
-x+1/2,y+1/2,z+1/2

loop_
_atom_rho_multipole_atom_label
_atom_rho_multipole_coeff_Pv
_atom_rho_multipole_coeff_P00
_atom_rho_multipole_coeff_P10
_atom_rho_multipole_coeff_P11
_atom_rho_multipole_coeff_P1-1
_atom_rho_multipole_coeff_P20
_atom_rho_multipole_coeff_P21
_atom_rho_multipole_coeff_P2-1
_atom_rho_multipole_coeff_P22
_atom_rho_multipole_coeff_P2-2
_atom_rho_multipole_coeff_P30
_atom_rho_multipole_coeff_P31
_atom_rho_multipole_coeff_P3-1
_atom_rho_multipole_coeff_P32
_atom_rho_multipole_coeff_P3-2
_atom_rho_multipole_coeff_P33
_atom_rho_multipole_coeff_P3-3
_atom_rho_multipole_coeff_P40
_atom_rho_multipole_coeff_P41
_atom_rho_multipole_coeff_P4-1
_atom_rho_multipole_coeff_P42
_atom_rho_multipole_coeff_P4-2
_atom_rho_multipole_coeff_P43
_atom_rho_multipole_coeff_P4-3
_atom_rho_multipole_coeff_P44
_atom_rho_multipole_coeff_P4-4
_atom_rho_multipole_kappa
_atom_rho_multipole_kappa_prime0
_atom_rho_multipole_kappa_prime1
_atom_rho_multipole_kappa_prime2
_atom_rho_multipole_kappa_prime3
_atom_rho_multipole_kappa_prime4
O 3.025(10) 0 0 -0.049(5) 0.004(4) -0.027(4) 0 0 -0.050(3) -0.005(3) 0 -0.004(4) 0.012(5) 0 0 0.002(4) 0.012(4) 0 0 0 0 0 0 0 0 0 1.006(3) 1.07(2) 1.07 1.07 1.07 1.07
N 1.224(10) 0 -0.012(6) 0 0 -0.011(5) 0 0 -0.074(5) 0 0.075(7) 0 0 0.068(8) 0 0 0 0 0 0 0 0 0 0 0 0 1.009(5) 0.770(10) 0.77 0.77 0.77 0.77

loop_
_atom_site_aniso_label
_atom_site_aniso_U_11
_atom_site_aniso_U_22
_atom_site_aniso_U_33
_atom_site_aniso_U_12
_atom_site_aniso_U_13
_atom_site_aniso_U_23
O 0.01918(6) 0.01720(5) 0.02128(6) 0.0053(4) 0 0
N 0.01437(6) 0.01337(5) 0.01239(5) 0 0 0

loop_
_atom_site_type_symbol
_atom_site_label
_atom_site_fract_x
_atom_site_fract_y
_atom_site_fract_z
_atom_site_U_iso_or_equiv
_atom_site_occupancy
O O 0.82717(3) 0.64158(3) 0.5 0.0192 0.5
N N 0.88658(3) 0.5 0.5 0.0134 0.25
